data_7011022
loop_
_publ_author_name
'Zbigniew Ciunik'
'Juliusz A. Wolny'
'Miko\/laj F. Rudolf'
'Stanis\/law Wo\/lowiec'

_publ_section_title
;
 cis--trans isomerism and rotational isomerism in triazene-1-oxide
 bis-chelates of palladium(II)
;
_journal_issue 6
_journal_name_full 'J. Chem. Soc., Dalton Trans.'
_journal_page_first 885
_journal_page_last 895
_journal_paper_doi 10.1039/b106652h
_journal_year 2002
_chemical_formula_sum 'C18 H24 N6 O2 Pd'
_chemical_formula_weight 462.83
_space_group_IT_number 2
_symmetry_space_group_name_Hall '-P 1'
_symmetry_space_group_name_H-M 'P -1'
_atom_sites_solution_hydrogens geom
_atom_sites_solution_primary direct
_atom_sites_solution_secondary difmap
_audit_creation_method SHELXL-97
_cell_angle_alpha 88.08(3)
_cell_angle_beta 74.01(3)
_cell_angle_gamma 65.39(3)
_cell_formula_units_Z 2
_cell_length_a 9.098(2)
_cell_length_b 9.918(2)
_cell_length_c 13.036(3)
_cell_measurement_temperature 293(2)
_cell_volume 1023.6(5)
_computing_structure_refinement 'SHELXL-97 (Sheldrick, 1997)'
_computing_structure_solution 'SHELXS-97 (Sheldrick, 1990)'
_diffrn_ambient_temperature 293(2)
_diffrn_measured_fraction_theta_full 0.862
_diffrn_measured_fraction_theta_max 0.862
_diffrn_radiation_monochromator graphite
_diffrn_radiation_source 'fine-focus sealed tube'
_diffrn_radiation_type MoK\a
_diffrn_radiation_wavelength 0.71069
_diffrn_reflns_av_R_equivalents 0.0441
_diffrn_reflns_av_sigmaI/netI 0.0335
_diffrn_reflns_limit_h_max 9
_diffrn_reflns_limit_h_min -11
_diffrn_reflns_limit_k_max 12
_diffrn_reflns_limit_k_min -13
_diffrn_reflns_limit_l_max 17
_diffrn_reflns_limit_l_min -16
_diffrn_reflns_number 7009
_diffrn_reflns_theta_full 28.90
_diffrn_reflns_theta_max 28.90
_diffrn_reflns_theta_min 3.27
_exptl_absorpt_coefficient_mu 0.931
_exptl_absorpt_correction_T_max 0.8357
_exptl_absorpt_correction_T_min 0.7071
_exptl_crystal_density_diffrn 1.502
_exptl_crystal_density_method 'not measured'
_exptl_crystal_F_000 472
_exptl_crystal_size_max 0.40
_exptl_crystal_size_mid 0.30
_exptl_crystal_size_min 0.20
_refine_diff_density_max 2.625
_refine_diff_density_min -1.644
_refine_diff_density_rms 0.135
_refine_ls_extinction_coef 0.028(4)
_refine_ls_extinction_expression Fc^*^=kFc[1+0.001xFc^2^\l^3^/sin(2\q)]^-1/4^
_refine_ls_extinction_method SHELXL
_refine_ls_goodness_of_fit_ref 1.110
_refine_ls_hydrogen_treatment mixed
_refine_ls_matrix_type full
_refine_ls_number_parameters 251
_refine_ls_number_reflns 4659
_refine_ls_number_restraints 0
_refine_ls_restrained_S_all 1.110
_refine_ls_R_factor_all 0.0757
_refine_ls_R_factor_gt 0.0660
_refine_ls_shift/su_max 0.028
_refine_ls_shift/su_mean 0.001
_refine_ls_structure_factor_coef Fsqd
_refine_ls_weighting_details 'w=1/[\s^2^(Fo^2^)+(0.1038P)^2^+2.1631P] where P=(Fo^2^+2Fc^2^)/3'
_refine_ls_weighting_scheme calc
_refine_ls_wR_factor_gt 0.1772
_refine_ls_wR_factor_ref 0.1907
_reflns_number_gt 3952
_reflns_number_total 4659
_reflns_threshold_expression >2sigma(I)
_cod_data_source_file b106652h.txt
_cod_data_source_block cmpd_7
_cod_depositor_comments
;
The following automatic conversions were performed:

'_refine_ls_weighting_scheme' value 'calc
w=1/[\s^2^(Fo^2^)+(0.1038P)^2^+2.1631P] where P=(Fo^2^+2Fc^2^)/3' was
changed to 'calc'. New tag '_refine_ls_weighting_details' was
created. The value of the new tag was set to
'w=1/[\s^2^(Fo^2^)+(0.1038P)^2^+2.1631P] where P=(Fo^2^+2Fc^2^)/3'.

Automatic conversion script
Id: cif_fix_values 3143 2015-03-26 13:38:13Z robertas 
;
_cod_original_cell_volume 1023.6(4)
_cod_database_code 7011022

loop_
_symmetry_equiv_pos_as_xyz
'x, y, z'
'-x, -y, -z'

loop_
_atom_site_label
_atom_site_type_symbol
_atom_site_fract_x
_atom_site_fract_y
_atom_site_fract_z
_atom_site_U_iso_or_equiv
_atom_site_adp_type
_atom_site_occupancy
_atom_site_calc_flag
_atom_site_refinement_flags
_atom_site_disorder_assembly
_atom_site_disorder_group
Pd1 Pd 0.08127(4) 0.70058(4) 0.14853(3) 0.0485(2) Uani 1 d . . .
O1 O 0.3178(5) 0.5440(4) 0.0913(4) 0.0529(9) Uani 1 d . . .
O1' O 0.1380(5) 0.8740(4) 0.1071(4) 0.0514(9) Uani 1 d . . .
N1 N 0.3187(6) 0.4091(5) 0.1040(4) 0.0502(10) Uani 1 d . . .
N2 N 0.1854(6) 0.3909(5) 0.1470(4) 0.0518(10) Uani 1 d . . .
N3 N 0.0466(5) 0.5157(5) 0.1781(4) 0.0464(9) Uani 1 d . . .
N1' N -0.0067(6) 1.0011(4) 0.1356(4) 0.0494(10) Uani 1 d . . .
N2' N -0.1492(6) 1.0032(5) 0.1820(4) 0.0502(10) Uani 1 d . . .
N3' N -0.1460(5) 0.8711(5) 0.2030(4) 0.0476(10) Uani 1 d . . .
C1 C -0.0997(6) 0.4907(5) 0.2228(5) 0.0471(11) Uani 1 d . . .
C2 C -0.1216(8) 0.4220(7) 0.3174(5) 0.0564(13) Uani 1 d . . .
C3 C -0.2678(9) 0.3983(9) 0.3536(5) 0.0668(16) Uani 1 d . . .
H3 H -0.2819 0.3495 0.4153 0.080 Uiso 1 calc R . .
C4 C -0.3931(8) 0.4440(8) 0.3019(5) 0.0605(14) Uani 1 d . . .
C5 C -0.3679(7) 0.5138(7) 0.2082(5) 0.0556(13) Uani 1 d . . .
H5 H -0.4490 0.5451 0.1715 0.067 Uiso 1 calc R . .
C6 C -0.2237(7) 0.5368(6) 0.1695(5) 0.0525(12) Uani 1 d . . .
H6 H -0.2090 0.5837 0.1070 0.063 Uiso 1 calc R . .
C7 C 0.0092(11) 0.3686(11) 0.3777(7) 0.083(2) Uani 1 d . . .
H71 H -0.0438 0.3637 0.4515 0.124 Uiso 1 calc R . .
H72 H 0.0605 0.4367 0.3731 0.124 Uiso 1 calc R . .
H73 H 0.0942 0.2715 0.3468 0.124 Uiso 1 calc R . .
C8 C -0.5483(11) 0.4146(13) 0.3443(7) 0.095(3) Uani 1 d . . .
H81 H -0.5192 0.3113 0.3284 0.143 Uiso 1 calc R . .
H82 H -0.6330 0.4747 0.3110 0.143 Uiso 1 calc R . .
H83 H -0.5914 0.4393 0.4205 0.143 Uiso 1 calc R . .
C9 C 0.4828(8) 0.2818(7) 0.0619(7) 0.0713(18) Uani 1 d . . .
H91 H 0.4687 0.1910 0.0704 0.107 Uiso 1 calc R . .
H92 H 0.5585 0.2822 0.1005 0.107 Uiso 1 calc R . .
H93 H 0.5285 0.2888 -0.0128 0.107 Uiso 1 calc R . .
C1' C -0.3107(6) 0.8771(6) 0.2494(5) 0.0508(12) Uani 1 d . . .
C2' C -0.3564(7) 0.8422(7) 0.3543(5) 0.0564(13) Uani 1 d . . .
C3' C -0.5175(9) 0.8465(8) 0.3934(5) 0.0648(15) Uani 1 d . . .
H3' H -0.5509 0.8234 0.4633 0.078 Uiso 1 calc R . .
C4' C -0.6306(8) 0.8839(8) 0.3325(6) 0.0689(17) Uani 1 d . . .
C5' C -0.5815(8) 0.9166(8) 0.2294(6) 0.0652(16) Uani 1 d . . .
H5' H -0.6549 0.9414 0.1872 0.078 Uiso 1 calc R . .
C6' C -0.4214(7) 0.9126(7) 0.1876(6) 0.0594(14) Uani 1 d . . .
H6' H -0.3882 0.9340 0.1173 0.071 Uiso 1 calc R . .
C7' C -0.2383(9) 0.8015(9) 0.4237(6) 0.0742(19) Uani 1 d . . .
H71' H -0.3007 0.8068 0.4972 0.111 Uiso 1 calc R . .
H72' H -0.1869 0.8698 0.4168 0.111 Uiso 1 calc R . .
H73' H -0.1521 0.7020 0.4012 0.111 Uiso 1 calc R . .
C8' C -0.8025(10) 0.8830(13) 0.3788(8) 0.100(3) Uani 1 d . . .
H81' H -0.8875 0.9718 0.3633 0.150 Uiso 1 calc R . .
H82' H -0.8253 0.8795 0.4551 0.150 Uiso 1 calc R . .
H83' H -0.8034 0.7972 0.3475 0.150 Uiso 1 calc R . .
C9' C 0.0136(8) 1.1383(6) 0.1104(6) 0.0606(14) Uani 1 d . . .
H91' H -0.0953 1.2215 0.1282 0.091 Uiso 1 calc R . .
H92' H 0.0690 1.1318 0.0354 0.091 Uiso 1 calc R . .
H93' H 0.0805 1.1517 0.1513 0.091 Uiso 1 calc R . .

loop_
_atom_site_aniso_label
_atom_site_aniso_U_11
_atom_site_aniso_U_22
_atom_site_aniso_U_33
_atom_site_aniso_U_23
_atom_site_aniso_U_13
_atom_site_aniso_U_12
Pd1 0.0387(3) 0.0333(3) 0.0751(3) 0.00661(18) -0.01690(19) -0.01663(18)
O1 0.0359(17) 0.0316(17) 0.086(3) 0.0085(17) -0.0137(17) -0.0124(14)
O1' 0.0384(17) 0.0286(16) 0.087(3) 0.0070(16) -0.0183(17) -0.0140(14)
N1 0.037(2) 0.0278(19) 0.080(3) 0.0046(19) -0.014(2) -0.0093(16)
N2 0.043(2) 0.032(2) 0.080(3) 0.008(2) -0.015(2) -0.0175(17)
N3 0.0370(19) 0.0290(19) 0.075(3) 0.0087(18) -0.0174(19) -0.0149(16)
N1' 0.042(2) 0.0249(18) 0.082(3) 0.0059(18) -0.019(2) -0.0132(16)
N2' 0.041(2) 0.029(2) 0.077(3) 0.0033(19) -0.017(2) -0.0119(16)
N3' 0.0362(19) 0.0275(19) 0.072(3) 0.0045(18) -0.0118(18) -0.0096(15)
C1 0.041(2) 0.033(2) 0.069(3) 0.001(2) -0.015(2) -0.0170(19)
C2 0.056(3) 0.056(3) 0.065(3) 0.007(3) -0.021(3) -0.029(3)
C3 0.069(4) 0.080(5) 0.063(3) 0.011(3) -0.016(3) -0.045(4)
C4 0.059(3) 0.067(4) 0.069(3) 0.012(3) -0.019(3) -0.039(3)
C5 0.047(3) 0.057(3) 0.070(3) 0.012(3) -0.017(2) -0.029(3)
C6 0.048(3) 0.038(3) 0.074(3) 0.007(2) -0.021(2) -0.018(2)
C7 0.082(5) 0.104(6) 0.089(5) 0.029(4) -0.046(4) -0.053(5)
C8 0.073(5) 0.142(9) 0.095(5) 0.017(5) -0.018(4) -0.072(6)
C9 0.048(3) 0.034(3) 0.116(5) 0.007(3) -0.011(3) -0.010(2)
C1' 0.040(2) 0.032(2) 0.076(3) 0.004(2) -0.015(2) -0.0117(19)
C2' 0.049(3) 0.051(3) 0.065(3) -0.003(2) -0.011(2) -0.020(2)
C3' 0.057(3) 0.068(4) 0.062(3) 0.000(3) -0.003(3) -0.028(3)
C4' 0.042(3) 0.069(4) 0.088(4) -0.008(3) -0.004(3) -0.024(3)
C5' 0.043(3) 0.063(4) 0.087(4) 0.005(3) -0.024(3) -0.016(3)
C6' 0.044(3) 0.050(3) 0.078(4) 0.015(3) -0.017(3) -0.015(2)
C7' 0.061(4) 0.084(5) 0.077(4) -0.007(4) -0.022(3) -0.027(4)
C8' 0.053(4) 0.137(9) 0.110(6) 0.002(6) -0.013(4) -0.046(5)
C9' 0.062(3) 0.032(3) 0.091(4) 0.004(3) -0.025(3) -0.021(2)

loop_
_atom_type_symbol
_atom_type_description
_atom_type_scat_dispersion_real
_atom_type_scat_dispersion_imag
_atom_type_scat_source
C C 0.0033 0.0016 'International Tables Vol C Tables 4.2.6.8 and 6.1.1.4'
H H 0.0000 0.0000 'International Tables Vol C Tables 4.2.6.8 and 6.1.1.4'
N N 0.0061 0.0033 'International Tables Vol C Tables 4.2.6.8 and 6.1.1.4'
O O 0.0106 0.0060 'International Tables Vol C Tables 4.2.6.8 and 6.1.1.4'
Pd Pd -0.9988 1.0072 'International Tables Vol C Tables 4.2.6.8 and 6.1.1.4'

loop_
_geom_angle_atom_site_label_1
_geom_angle_atom_site_label_2
_geom_angle_atom_site_label_3
_geom_angle
_geom_angle_site_symmetry_1
_geom_angle_site_symmetry_3
_geom_angle_publ_flag
N3 Pd1 N3' 106.32(17) . . ?
N3 Pd1 O1 79.01(16) . . ?
N3' Pd1 O1 174.64(15) . . ?
N3 Pd1 O1' 174.13(16) . . ?
N3' Pd1 O1' 79.11(16) . . ?
O1 Pd1 O1' 95.58(15) . . ?
N1 O1 Pd1 109.4(3) . . ?
N1' O1' Pd1 108.5(3) . . ?
N2 N1 O1 122.6(4) . . ?
N2 N1 C9 121.4(5) . . ?
O1 N1 C9 115.9(4) . . ?
N1 N2 N3 114.5(4) . . ?
N2 N3 C1 112.8(4) . . ?
N2 N3 Pd1 114.5(3) . . ?
C1 N3 Pd1 132.7(3) . . ?
N2' N1' O1' 123.3(4) . . ?
N2' N1' C9' 121.6(4) . . ?
O1' N1' C9' 115.1(4) . . ?
N1' N2' N3' 114.4(4) . . ?
N2' N3' C1' 112.7(4) . . ?
N2' N3' Pd1 114.6(3) . . ?
C1' N3' Pd1 132.2(3) . . ?
C2 C1 C6 119.9(5) . . ?
C2 C1 N3 121.9(5) . . ?
C6 C1 N3 118.2(5) . . ?
C1 C2 C3 117.7(6) . . ?
C1 C2 C7 122.1(6) . . ?
C3 C2 C7 120.1(6) . . ?
C4 C3 C2 123.1(6) . . ?
C3 C4 C5 117.6(5) . . ?
C3 C4 C8 120.9(6) . . ?
C5 C4 C8 121.5(6) . . ?
C6 C5 C4 120.7(6) . . ?
C5 C6 C1 120.9(6) . . ?
C6' C1' C2' 120.6(5) . . ?
C6' C1' N3' 119.2(5) . . ?
C2' C1' N3' 120.1(5) . . ?
C1' C2' C3' 117.0(6) . . ?
C1' C2' C7' 122.0(6) . . ?
C3' C2' C7' 120.9(6) . . ?
C4' C3' C2' 122.9(6) . . ?
C5' C4' C3' 118.7(6) . . ?
C5' C4' C8' 120.9(7) . . ?
C3' C4' C8' 120.3(7) . . ?
C4' C5' C6' 119.9(6) . . ?
C1' C6' C5' 120.9(6) . . ?

loop_
_geom_bond_atom_site_label_1
_geom_bond_atom_site_label_2
_geom_bond_distance
_geom_bond_site_symmetry_2
_geom_bond_publ_flag
Pd1 N3 1.994(4) . ?
Pd1 N3' 2.000(4) . ?
Pd1 O1 2.002(4) . ?
Pd1 O1' 2.010(4) . ?
O1 N1 1.340(6) . ?
O1' N1' 1.356(6) . ?
N1 N2 1.272(6) . ?
N1 C9 1.466(7) . ?
N2 N3 1.320(6) . ?
N3 C1 1.418(6) . ?
N1' N2' 1.263(6) . ?
N1' C9' 1.463(7) . ?
N2' N3' 1.319(6) . ?
N3' C1' 1.429(7) . ?
C1 C2 1.395(8) . ?
C1 C6 1.395(8) . ?
C2 C3 1.398(9) . ?
C2 C7 1.509(9) . ?
C3 C4 1.390(9) . ?
C4 C5 1.394(9) . ?
C4 C8 1.512(9) . ?
C5 C6 1.380(8) . ?
C1' C6' 1.386(8) . ?
C1' C2' 1.391(9) . ?
C2' C3' 1.396(9) . ?
C2' C7' 1.513(9) . ?
C3' C4' 1.393(10) . ?
C4' C5' 1.368(10) . ?
C4' C8' 1.517(9) . ?
C5' C6' 1.391(9) . ?

loop_
_geom_torsion_atom_site_label_1
_geom_torsion_atom_site_label_2
_geom_torsion_atom_site_label_3
_geom_torsion_atom_site_label_4
_geom_torsion
_geom_torsion_site_symmetry_1
_geom_torsion_site_symmetry_2
_geom_torsion_site_symmetry_3
_geom_torsion_site_symmetry_4
_geom_torsion_publ_flag
N3 Pd1 O1 N1 0.4(4) . . . . ?
N3' Pd1 O1 N1 174.6(17) . . . . ?
O1' Pd1 O1 N1 -177.3(4) . . . . ?
N3 Pd1 O1' N1' 156.0(15) . . . . ?
N3' Pd1 O1' N1' -2.1(3) . . . . ?
O1 Pd1 O1' N1' 178.6(3) . . . . ?
Pd1 O1 N1 N2 -0.4(7) . . . . ?
Pd1 O1 N1 C9 177.6(5) . . . . ?
O1 N1 N2 N3 -0.1(8) . . . . ?
C9 N1 N2 N3 -177.9(6) . . . . ?
N1 N2 N3 C1 178.3(5) . . . . ?
N1 N2 N3 Pd1 0.5(7) . . . . ?
N3' Pd1 N3 N2 -179.9(4) . . . . ?
O1 Pd1 N3 N2 -0.5(4) . . . . ?
O1' Pd1 N3 N2 22.5(18) . . . . ?
N3' Pd1 N3 C1 2.7(6) . . . . ?
O1 Pd1 N3 C1 -177.9(5) . . . . ?
O1' Pd1 N3 C1 -154.9(14) . . . . ?
Pd1 O1' N1' N2' 1.2(7) . . . . ?
Pd1 O1' N1' C9' -179.9(4) . . . . ?
O1' N1' N2' N3' 1.4(8) . . . . ?
C9' N1' N2' N3' -177.4(5) . . . . ?
N1' N2' N3' C1' -176.4(5) . . . . ?
N1' N2' N3' Pd1 -3.3(6) . . . . ?
N3 Pd1 N3' N2' -174.7(4) . . . . ?
O1 Pd1 N3' N2' 11(2) . . . . ?
O1' Pd1 N3' N2' 3.0(4) . . . . ?
N3 Pd1 N3' C1' -3.3(6) . . . . ?
O1 Pd1 N3' C1' -177.3(16) . . . . ?
O1' Pd1 N3' C1' 174.4(6) . . . . ?
N2 N3 C1 C2 64.4(7) . . . . ?
Pd1 N3 C1 C2 -118.2(6) . . . . ?
N2 N3 C1 C6 -115.5(6) . . . . ?
Pd1 N3 C1 C6 61.9(7) . . . . ?
C6 C1 C2 C3 1.8(9) . . . . ?
N3 C1 C2 C3 -178.2(6) . . . . ?
C6 C1 C2 C7 179.4(6) . . . . ?
N3 C1 C2 C7 -0.6(9) . . . . ?
C1 C2 C3 C4 -2.1(10) . . . . ?
C7 C2 C3 C4 -179.8(7) . . . . ?
C2 C3 C4 C5 1.5(11) . . . . ?
C2 C3 C4 C8 179.7(8) . . . . ?
C3 C4 C5 C6 -0.4(10) . . . . ?
C8 C4 C5 C6 -178.6(7) . . . . ?
C4 C5 C6 C1 0.2(9) . . . . ?
C2 C1 C6 C5 -0.8(8) . . . . ?
N3 C1 C6 C5 179.1(5) . . . . ?
N2' N3' C1' C6' 68.3(7) . . . . ?
Pd1 N3' C1' C6' -103.2(6) . . . . ?
N2' N3' C1' C2' -114.1(6) . . . . ?
Pd1 N3' C1' C2' 74.4(7) . . . . ?
C6' C1' C2' C3' -0.8(9) . . . . ?
N3' C1' C2' C3' -178.3(5) . . . . ?
C6' C1' C2' C7' 179.4(6) . . . . ?
N3' C1' C2' C7' 1.9(9) . . . . ?
C1' C2' C3' C4' -0.1(10) . . . . ?
C7' C2' C3' C4' 179.7(7) . . . . ?
C2' C3' C4' C5' 0.6(11) . . . . ?
C2' C3' C4' C8' 178.5(8) . . . . ?
C3' C4' C5' C6' -0.3(11) . . . . ?
C8' C4' C5' C6' -178.2(8) . . . . ?
C2' C1' C6' C5' 1.1(9) . . . . ?
N3' C1' C6' C5' 178.7(5) . . . . ?
C4' C5' C6' C1' -0.6(10) . . . . ?
